data_7153746
loop_
_publ_author_name
'Singh, Surjeet'
'Yadav, Pratik'
'Sahu, Satya Narayan'
'Althagafi, Ismail'
'Kumar, Abhinav'
'Kumar, Brijesh'
'Ram, Vishnu Ji'
'Pratap, Ramendra'

_publ_section_title
;
 Synthesis of 1-amino-2-aroyl/acetylnaphthalenes through a base mediated
 one pot inter and intramolecular C-C bond formation strategy.
;
_journal_issue 26
_journal_name_full 'Organic &amp; biomolecular chemistry'
_journal_page_first 4730
_journal_page_last 4737
_journal_paper_doi 10.1039/c4ob00432a
_journal_volume 12
_journal_year 2014
_chemical_absolute_configuration unk
_chemical_formula_sum 'C23 H21 N3 O2 S0'
_chemical_formula_weight 371.43
_space_group_crystal_system triclinic
_space_group_IT_number 2
_space_group_name_Hall '-P 1'
_space_group_name_H-M_alt 'P -1'
_symmetry_space_group_name_Hall '-P 1'
_symmetry_space_group_name_H-M 'P -1'
_atom_sites_solution_hydrogens mixed
_audit_creation_method SHELXL-2013
_cell_angle_alpha 80.99(3)
_cell_angle_beta 85.10(3)
_cell_angle_gamma 72.87(4)
_cell_formula_units_Z 4
_cell_length_a 9.094(5)
_cell_length_b 13.650(5)
_cell_length_c 16.253(5)
_cell_measurement_reflns_used 1189
_cell_measurement_temperature 298(2)
_cell_measurement_theta_max 29.1246
_cell_measurement_theta_min 3.1471
_cell_volume 1902.6(15)
_computing_structure_refinement 'SHELXL-2013 (Sheldrick, 2013)'
_computing_structure_solution 'SHELXS-97 (Sheldrick, 1997)'
_diffrn_ambient_temperature 298(2)
_diffrn_detector_area_resol_mean 15.9853
_diffrn_measured_fraction_theta_full 0.996
_diffrn_measured_fraction_theta_max 0.864
_diffrn_radiation_type MoK\a
_diffrn_radiation_wavelength 0.71073
_diffrn_reflns_av_R_equivalents 0.0629
_diffrn_reflns_av_unetI/netI 0.1108
_diffrn_reflns_Laue_measured_fraction_full 0.996
_diffrn_reflns_Laue_measured_fraction_max 0.864
_diffrn_reflns_limit_h_max 11
_diffrn_reflns_limit_h_min -12
_diffrn_reflns_limit_k_max 18
_diffrn_reflns_limit_k_min -18
_diffrn_reflns_limit_l_max 20
_diffrn_reflns_limit_l_min -21
_diffrn_reflns_number 22924
_diffrn_reflns_point_group_measured_fraction_full 0.996
_diffrn_reflns_point_group_measured_fraction_max 0.864
_diffrn_reflns_theta_full 25.000
_diffrn_reflns_theta_max 29.189
_diffrn_reflns_theta_min 3.153
_diffrn_source 'fine-focus sealed tube'
_exptl_absorpt_coefficient_mu 0.084
_exptl_absorpt_correction_T_max 0.983
_exptl_absorpt_correction_T_min 0.977
_exptl_absorpt_correction_type multi-scan
_exptl_absorpt_process_details
;
CrysAlisPro, Agilent Technologies,
Version 1.171.34.49 (release 20-01-2011 CrysAlis171 .NET)
(compiled Jan 20 2011,15:58:25)
Empirical absorption correction using spherical harmonics,
 implemented in SCALE3 ABSPACK scaling algorithm.
;
_exptl_crystal_colour yellow
_exptl_crystal_density_diffrn 1.297
_exptl_crystal_description needle
_exptl_crystal_F_000 784
_exptl_crystal_size_max 0.280
_exptl_crystal_size_mid 0.250
_exptl_crystal_size_min 0.200
_refine_diff_density_max 0.234
_refine_diff_density_min -0.186
_refine_diff_density_rms 0.042
_refine_ls_extinction_method none
_refine_ls_goodness_of_fit_ref 1.010
_refine_ls_hydrogen_treatment mixed
_refine_ls_matrix_type full
_refine_ls_number_parameters 521
_refine_ls_number_reflns 8897
_refine_ls_number_restraints 0
_refine_ls_restrained_S_all 1.010
_refine_ls_R_factor_all 0.1815
_refine_ls_R_factor_gt 0.0787
_refine_ls_shift/su_max 0.000
_refine_ls_shift/su_mean 0.000
_refine_ls_structure_factor_coef Fsqd
_refine_ls_weighting_details 'w=1/[\s^2^(Fo^2^)+(0.0697P)^2^] where P=(Fo^2^+2Fc^2^)/3'
_refine_ls_weighting_scheme calc
_refine_ls_wR_factor_gt 0.1529
_refine_ls_wR_factor_ref 0.2068
_reflns_Friedel_coverage 0.000
_reflns_number_gt 3945
_reflns_number_total 8897
_reflns_threshold_expression 'I > 2\s(I)'
_cod_data_source_file c4ob00432a2.cif
_cod_data_source_block shelx
_cod_depositor_comments 'Adding full bibliography for 7153746.cif.'
_cod_database_code 7153746
_shelx_space_group_comment
;
The symmetry employed for this shelxl refinement is uniquely defined
by the following loop, which should always be used as a source of
symmetry information in preference to the above space-group names.
They are only intended as comments.
;
_shelxl_version_number 2013-4

loop_
_space_group_symop_operation_xyz
'x, y, z'
'-x, -y, -z'

loop_
_atom_site_label
_atom_site_type_symbol
_atom_site_fract_x
_atom_site_fract_y
_atom_site_fract_z
_atom_site_U_iso_or_equiv
_atom_site_adp_type
_atom_site_occupancy
_atom_site_site_symmetry_order
_atom_site_calc_flag
_atom_site_refinement_flags_posn
_atom_site_refinement_flags_adp
O1 O 0.5496(3) 0.59376(19) 0.77542(15) 0.0760(7) Uani 1 1 d . .
O1' O 0.3962(2) 0.17660(19) 0.72198(14) 0.0712(7) Uani 1 1 d . .
N3' N 0.8127(2) 0.20270(18) 0.65025(15) 0.0459(6) Uani 1 1 d . .
N1 N 0.6652(3) 0.4602(2) 0.90775(19) 0.0545(7) Uani 1 1 d . .
C8 C 0.4124(3) 0.4883(2) 0.85909(17) 0.0404(7) Uani 1 1 d . .
N3 N 0.1423(2) 0.54263(19) 0.83019(14) 0.0462(6) Uani 1 1 d . .
C9 C 0.2606(3) 0.4753(2) 0.87499(17) 0.0404(7) Uani 1 1 d . .
C8' C 0.5909(3) 0.1576(2) 0.61510(18) 0.0430(7) Uani 1 1 d . .
C1' C 0.7251(3) 0.1207(2) 0.45574(18) 0.0422(7) Uani 1 1 d . .
C10' C 0.8132(3) 0.1404(2) 0.51761(18) 0.0425(7) Uani 1 1 d . .
N1' N 0.3495(3) 0.1550(3) 0.5686(2) 0.0623(8) Uani 1 1 d . .
C6 C 0.5120(3) 0.3509(2) 0.97484(17) 0.0421(7) Uani 1 1 d . .
O2' O 0.9242(4) -0.0974(2) 0.95555(18) 0.1043(10) Uani 1 1 d . .
C9' C 0.7449(3) 0.1667(2) 0.59411(18) 0.0419(7) Uani 1 1 d . .
C20' C 0.7289(3) 0.2871(2) 0.6974(2) 0.0577(9) Uani 1 1 d . .
H20A H 0.6658 0.2627 0.7425 0.069 Uiso 1 1 calc R U
H20B H 0.6630 0.3434 0.6613 0.069 Uiso 1 1 calc R U
C17' C 0.7745(4) 0.0048(2) 0.7525(2) 0.0549(8) Uani 1 1 d . .
H17' H 0.8028 -0.0076 0.6979 0.066 Uiso 1 1 calc R U
C19' C 0.9634(4) 0.1467(3) 0.49001(19) 0.0540(8) Uani 1 1 d . .
C1 C 0.3685(3) 0.3293(2) 0.98318(17) 0.0417(7) Uani 1 1 d . .
N2 N -0.0209(3) 0.3658(2) 0.98228(18) 0.0723(9) Uani 1 1 d . .
C2 C 0.3525(4) 0.2455(2) 1.04244(19) 0.0556(9) Uani 1 1 d . .
H2 H 0.2596 0.2292 1.0484 0.067 Uiso 1 1 calc R U
C12 C 0.3967(3) 0.5296(2) 0.70029(18) 0.0491(8) Uani 1 1 d . .
C19 C 0.0947(3) 0.3806(2) 0.95950(19) 0.0513(8) Uani 1 1 d . .
O2 O 0.2453(4) 0.5064(3) 0.47372(17) 0.1318(13) Uani 1 1 d . .
C10 C 0.2416(3) 0.3953(2) 0.93535(17) 0.0416(7) Uani 1 1 d . .
C4' C 0.5450(4) 0.1029(3) 0.3302(2) 0.0728(11) Uani 1 1 d . .
H4' H 0.4855 0.0984 0.2879 0.087 Uiso 1 1 calc R U
C6' C 0.5666(3) 0.1314(2) 0.47113(18) 0.0437(7) Uani 1 1 d . .
C7' C 0.4994(3) 0.1494(2) 0.55288(19) 0.0473(8) Uani 1 1 d . .
C7 C 0.5300(3) 0.4365(2) 0.91377(17) 0.0413(7) Uani 1 1 d . .
C5' C 0.4786(4) 0.1234(3) 0.4063(2) 0.0607(9) Uani 1 1 d . .
H5' H 0.3734 0.1323 0.4158 0.073 Uiso 1 1 calc R U
C23' C 0.9779(3) 0.1857(3) 0.6558(2) 0.0731(11) Uani 1 1 d . .
H23A H 1.0196 0.2201 0.6065 0.088 Uiso 1 1 calc R U
H23B H 1.0322 0.1124 0.6621 0.088 Uiso 1 1 calc R U
C2' C 0.7907(4) 0.0973(2) 0.37735(19) 0.0565(8) Uani 1 1 d . .
H2' H 0.8958 0.0875 0.3667 0.068 Uiso 1 1 calc R U
N2' N 1.0832(3) 0.1485(3) 0.46275(18) 0.0852(10) Uani 1 1 d . .
C13 C 0.3501(3) 0.4442(2) 0.69118(19) 0.0503(8) Uani 1 1 d . .
H13 H 0.3515 0.3934 0.7368 0.060 Uiso 1 1 calc R U
C12' C 0.6401(3) 0.0809(2) 0.76854(19) 0.0497(8) Uani 1 1 d . .
C16' C 0.8666(4) -0.0524(3) 0.8162(2) 0.0676(10) Uani 1 1 d . .
H16' H 0.9570 -0.1026 0.8042 0.081 Uiso 1 1 calc R U
C20 C 0.1212(3) 0.6547(2) 0.8080(2) 0.0561(8) Uani 1 1 d . .
H20C H 0.2082 0.6678 0.7740 0.067 Uiso 1 1 calc R U
H20D H 0.1096 0.6880 0.8576 0.067 Uiso 1 1 calc R U
C3' C 0.7020(4) 0.0887(3) 0.3163(2) 0.0704(10) Uani 1 1 d . .
H3' H 0.7478 0.0731 0.2647 0.084 Uiso 1 1 calc R U
C21 C -0.0234(5) 0.6931(3) 0.7599(3) 0.0978(14) Uani 1 1 d . .
H21A H -0.1068 0.7335 0.7927 0.117 Uiso 1 1 calc R U
H21B H -0.0073 0.7364 0.7086 0.117 Uiso 1 1 calc R U
C3 C 0.4713(4) 0.1880(3) 1.0913(2) 0.0682(10) Uani 1 1 d . .
H3 H 0.4577 0.1337 1.1307 0.082 Uiso 1 1 calc R U
C13' C 0.6010(4) 0.0962(3) 0.8509(2) 0.0682(10) Uani 1 1 d . .
H13' H 0.5104 0.1460 0.8632 0.082 Uiso 1 1 calc R U
C14 C 0.3020(4) 0.4324(3) 0.6168(2) 0.0638(9) Uani 1 1 d . .
H14 H 0.2737 0.3736 0.6116 0.077 Uiso 1 1 calc R U
C5 C 0.6316(4) 0.2900(3) 1.0258(2) 0.0584(9) Uani 1 1 d . .
H5 H 0.7259 0.3046 1.0207 0.070 Uiso 1 1 calc R U
C4 C 0.6115(4) 0.2097(3) 1.0828(2) 0.0701(10) Uani 1 1 d . .
H4 H 0.6922 0.1696 1.1158 0.084 Uiso 1 1 calc R U
C15' C 0.8261(5) -0.0359(3) 0.8970(3) 0.0734(11) Uani 1 1 d . .
C23 C 0.0057(4) 0.5184(3) 0.8098(2) 0.0714(11) Uani 1 1 d . .
H23C H -0.0662 0.5194 0.8575 0.086 Uiso 1 1 calc R U
H23D H 0.0325 0.4508 0.7914 0.086 Uiso 1 1 calc R U
C17 C 0.3945(4) 0.6037(3) 0.6316(2) 0.0739(11) Uani 1 1 d . .
H17 H 0.4283 0.6607 0.6358 0.089 Uiso 1 1 calc R U
C21' C 0.8498(5) 0.3215(4) 0.7307(3) 0.1123(17) Uani 1 1 d . .
H21C H 0.8212 0.3384 0.7867 0.135 Uiso 1 1 calc R U
H21D H 0.8668 0.3818 0.6954 0.135 Uiso 1 1 calc R U
C16 C 0.3432(6) 0.5940(3) 0.5576(2) 0.0987(15) Uani 1 1 d . .
H16 H 0.3399 0.6453 0.5122 0.118 Uiso 1 1 calc R U
C18' C 0.8840(7) -0.0913(4) 1.0411(3) 0.137(2) Uani 1 1 d . .
H18A H 0.9637 -0.1392 1.0744 0.205 Uiso 1 1 calc R U
H18B H 0.7888 -0.1082 1.0549 0.205 Uiso 1 1 calc R U
H18C H 0.8724 -0.0223 1.0522 0.205 Uiso 1 1 calc R U
C14' C 0.6938(5) 0.0390(3) 0.9150(2) 0.0806(12) Uani 1 1 d . .
H14' H 0.6669 0.0512 0.9698 0.097 Uiso 1 1 calc R U
C15 C 0.2959(5) 0.5085(3) 0.5497(2) 0.0815(12) Uani 1 1 d . .
C22' C 0.9902(4) 0.2309(4) 0.7304(3) 0.1194(19) Uani 1 1 d . .
H22A H 1.0831 0.2528 0.7267 0.143 Uiso 1 1 calc R U
H22B H 0.9913 0.1815 0.7804 0.143 Uiso 1 1 calc R U
C22 C -0.0608(4) 0.6015(3) 0.7413(3) 0.0875(13) Uani 1 1 d . .
H22C H -0.0151 0.5831 0.6877 0.105 Uiso 1 1 calc R U
H22D H -0.1714 0.6140 0.7406 0.105 Uiso 1 1 calc R U
C18 C 0.2092(8) 0.4153(5) 0.4611(3) 0.175(3) Uani 1 1 d . .
H18D H 0.1762 0.4231 0.4053 0.262 Uiso 1 1 calc R U
H18E H 0.1282 0.4044 0.5001 0.262 Uiso 1 1 calc R U
H18F H 0.2989 0.3568 0.4694 0.262 Uiso 1 1 calc R U
C11 C 0.4555(3) 0.5436(2) 0.77929(19) 0.0501(8) Uani 1 1 d . .
C11' C 0.5349(3) 0.1436(2) 0.7027(2) 0.0504(8) Uani 1 1 d . .
H1B H 0.666(3) 0.516(2) 0.8669(17) 0.044(8) Uiso 1 1 d . .
H1A H 0.753(4) 0.420(3) 0.942(2) 0.080(11) Uiso 1 1 d . .
H1A' H 0.299(4) 0.134(3) 0.535(2) 0.071(12) Uiso 1 1 d . .
H1B' H 0.310(5) 0.171(4) 0.624(3) 0.142(19) Uiso 1 1 d . .

loop_
_atom_site_aniso_label
_atom_site_aniso_U_11
_atom_site_aniso_U_22
_atom_site_aniso_U_33
_atom_site_aniso_U_23
_atom_site_aniso_U_13
_atom_site_aniso_U_12
O1 0.0685(16) 0.0890(17) 0.0815(18) 0.0088(14) -0.0017(13) -0.0503(14)
O1' 0.0436(13) 0.1018(19) 0.0680(16) -0.0201(14) 0.0098(11) -0.0197(13)
N3' 0.0348(13) 0.0539(15) 0.0546(16) -0.0227(13) -0.0021(12) -0.0133(12)
N1 0.0411(16) 0.0707(19) 0.0583(19) -0.0059(16) -0.0067(14) -0.0262(15)
C8 0.0357(16) 0.0478(17) 0.0442(17) -0.0107(14) 0.0001(13) -0.0205(14)
N3 0.0346(13) 0.0557(16) 0.0515(16) -0.0076(13) -0.0049(11) -0.0170(12)
C9 0.0360(16) 0.0510(18) 0.0404(17) -0.0153(14) 0.0021(13) -0.0185(14)
C8' 0.0334(16) 0.0495(18) 0.0490(19) -0.0103(14) -0.0028(14) -0.0144(14)
C1' 0.0419(17) 0.0434(17) 0.0415(18) -0.0028(14) -0.0056(14) -0.0131(14)
C10' 0.0359(16) 0.0465(17) 0.0468(19) -0.0074(14) -0.0021(14) -0.0136(14)
N1' 0.0361(16) 0.092(2) 0.067(2) -0.0172(18) -0.0042(15) -0.0264(15)
C6 0.0397(17) 0.0548(18) 0.0379(17) -0.0131(14) -0.0018(13) -0.0195(15)
O2' 0.138(3) 0.104(2) 0.078(2) 0.0206(17) -0.0501(19) -0.0486(19)
C9' 0.0360(16) 0.0431(17) 0.0474(19) -0.0073(14) -0.0083(14) -0.0098(14)
C20' 0.0479(19) 0.060(2) 0.071(2) -0.0288(18) 0.0018(17) -0.0146(17)
C17' 0.061(2) 0.057(2) 0.049(2) -0.0057(17) -0.0033(17) -0.0195(18)
C19' 0.0467(19) 0.074(2) 0.0445(19) -0.0091(16) -0.0041(15) -0.0220(18)
C1 0.0419(17) 0.0498(18) 0.0375(17) -0.0112(14) -0.0018(13) -0.0165(15)
N2 0.0452(17) 0.096(2) 0.078(2) 0.0070(17) -0.0011(15) -0.0333(16)
C2 0.057(2) 0.067(2) 0.050(2) -0.0062(17) -0.0056(16) -0.0292(18)
C12 0.0492(19) 0.0517(19) 0.0419(19) -0.0030(15) 0.0060(15) -0.0118(16)
C19 0.0400(18) 0.060(2) 0.053(2) -0.0030(16) -0.0009(15) -0.0165(16)
O2 0.211(4) 0.103(2) 0.0559(19) -0.0158(17) -0.053(2) 0.010(2)
C10 0.0350(16) 0.0523(18) 0.0435(18) -0.0113(15) 0.0016(13) -0.0201(14)
C4' 0.079(3) 0.104(3) 0.052(2) -0.014(2) -0.014(2) -0.048(2)
C6' 0.0412(17) 0.0468(17) 0.0486(19) -0.0062(14) -0.0050(15) -0.0202(14)
C7' 0.0344(16) 0.0528(19) 0.056(2) -0.0069(16) -0.0023(15) -0.0153(14)
C7 0.0332(16) 0.0568(18) 0.0396(17) -0.0201(14) 0.0007(13) -0.0152(14)
C5' 0.054(2) 0.079(2) 0.059(2) -0.0056(19) -0.0136(18) -0.0335(18)
C23' 0.0359(18) 0.108(3) 0.085(3) -0.046(2) -0.0115(17) -0.0170(19)
C2' 0.0513(19) 0.074(2) 0.051(2) -0.0141(17) -0.0012(16) -0.0246(17)
N2' 0.0533(18) 0.152(3) 0.059(2) -0.0123(19) 0.0032(15) -0.045(2)
C13 0.0471(18) 0.058(2) 0.0412(19) -0.0059(15) 0.0011(14) -0.0088(16)
C12' 0.0483(19) 0.058(2) 0.047(2) -0.0123(16) 0.0049(15) -0.0217(17)
C16' 0.074(2) 0.060(2) 0.070(3) -0.002(2) -0.011(2) -0.0220(19)
C20 0.054(2) 0.053(2) 0.062(2) -0.0143(17) -0.0044(16) -0.0141(16)
C3' 0.075(3) 0.100(3) 0.048(2) -0.019(2) 0.0000(19) -0.039(2)
C21 0.099(3) 0.078(3) 0.114(4) -0.003(3) -0.058(3) -0.012(2)
C3 0.079(3) 0.077(2) 0.054(2) 0.0098(19) -0.0153(19) -0.037(2)
C13' 0.074(2) 0.080(3) 0.060(2) -0.023(2) 0.010(2) -0.033(2)
C14 0.071(2) 0.061(2) 0.055(2) -0.0207(19) -0.0098(18) -0.0039(18)
C5 0.051(2) 0.075(2) 0.056(2) -0.0101(19) -0.0108(17) -0.0253(18)
C4 0.066(2) 0.083(3) 0.063(2) 0.006(2) -0.0268(19) -0.026(2)
C15' 0.095(3) 0.072(3) 0.067(3) 0.003(2) -0.026(2) -0.046(2)
C23 0.049(2) 0.088(3) 0.085(3) 0.006(2) -0.0275(19) -0.033(2)
C17 0.105(3) 0.058(2) 0.050(2) -0.0005(18) 0.011(2) -0.018(2)
C21' 0.075(3) 0.146(4) 0.148(4) -0.100(4) 0.003(3) -0.041(3)
C16 0.172(5) 0.054(3) 0.048(3) 0.005(2) -0.014(3) -0.003(3)
C18' 0.218(6) 0.145(5) 0.068(3) 0.018(3) -0.063(4) -0.084(4)
C14' 0.112(3) 0.098(3) 0.047(2) -0.011(2) -0.004(2) -0.052(3)
C15 0.110(3) 0.073(3) 0.042(2) -0.017(2) -0.014(2) 0.012(2)
C22' 0.055(3) 0.197(5) 0.123(4) -0.100(4) -0.011(2) -0.020(3)
C22 0.070(3) 0.112(3) 0.087(3) 0.003(3) -0.031(2) -0.036(2)
C18 0.297(8) 0.126(5) 0.103(4) -0.041(4) -0.106(5) -0.021(5)
C11 0.0389(17) 0.0536(19) 0.059(2) -0.0045(16) 0.0004(15) -0.0173(15)
C11' 0.0390(18) 0.059(2) 0.061(2) -0.0192(17) 0.0051(16) -0.0222(16)

loop_
_atom_type_symbol
_atom_type_description
_atom_type_scat_dispersion_real
_atom_type_scat_dispersion_imag
_atom_type_scat_source
C C 0.0033 0.0016 'International Tables Vol C Tables 4.2.6.8 and 6.1.1.4'
H H 0.0000 0.0000 'International Tables Vol C Tables 4.2.6.8 and 6.1.1.4'
N N 0.0061 0.0033 'International Tables Vol C Tables 4.2.6.8 and 6.1.1.4'
S S 0.1246 0.1234 'International Tables Vol C Tables 4.2.6.8 and 6.1.1.4'
O O 0.0106 0.0060 'International Tables Vol C Tables 4.2.6.8 and 6.1.1.4'

loop_
_geom_angle_atom_site_label_1
_geom_angle_atom_site_label_2
_geom_angle_atom_site_label_3
_geom_angle
C9' N3' C23' 125.7(2)
C9' N3' C20' 123.2(2)
C23' N3' C20' 109.1(2)
C7 N1 H1B 112.8(16)
C7 N1 H1A 122.6(18)
H1B N1 H1A 124(2)
C7 C8 C9 120.6(2)
C7 C8 C11 117.4(2)
C9 C8 C11 121.4(2)
C9 N3 C23 125.0(2)
C9 N3 C20 125.0(2)
C23 N3 C20 109.3(2)
N3 C9 C10 123.4(2)
N3 C9 C8 118.3(2)
C10 C9 C8 118.3(3)
C7' C8' C9' 120.2(3)
C7' C8' C11' 118.5(3)
C9' C8' C11' 120.9(3)
C2' C1' C6' 118.3(3)
C2' C1' C10' 121.5(3)
C6' C1' C10' 120.0(3)
C9' C10' C19' 123.3(3)
C9' C10' C1' 120.8(3)
C19' C10' C1' 115.3(3)
C7' N1' H1A' 121(2)
C7' N1' H1B' 115(3)
H1A' N1' H1B' 123(3)
C5 C6 C1 119.5(3)
C5 C6 C7 122.1(3)
C1 C6 C7 118.4(3)
C15' O2' C18' 119.3(4)
N3' C9' C10' 124.1(3)
N3' C9' C8' 117.7(3)
C10' C9' C8' 118.2(3)
N3' C20' C21' 105.3(3)
N3' C20' H20A 110.7
C21' C20' H20A 110.7
N3' C20' H20B 110.7
C21' C20' H20B 110.7
H20A C20' H20B 108.8
C16' C17' C12' 120.9(3)
C16' C17' H17' 119.5
C12' C17' H17' 119.5
N2' C19' C10' 174.9(4)
C2 C1 C6 117.9(3)
C2 C1 C10 121.9(3)
C6 C1 C10 120.1(2)
C3 C2 C1 121.1(3)
C3 C2 H2 119.4
C1 C2 H2 119.4
C17 C12 C13 118.2(3)
C17 C12 C11 118.3(3)
C13 C12 C11 123.5(3)
N2 C19 C10 176.8(3)
C15 O2 C18 117.5(3)
C9 C10 C19 122.4(3)
C9 C10 C1 121.2(2)
C19 C10 C1 116.1(2)
C5' C4' C3' 119.5(3)
C5' C4' H4' 120.3
C3' C4' H4' 120.3
C5' C6' C1' 119.2(3)
C5' C6' C7' 121.9(3)
C1' C6' C7' 118.9(3)
N1' C7' C8' 121.1(3)
N1' C7' C6' 118.9(3)
C8' C7' C6' 119.9(3)
N1 C7 C8 121.4(3)
N1 C7 C6 118.7(3)
C8 C7 C6 119.7(2)
C4' C5' C6' 121.2(3)
C4' C5' H5' 119.4
C6' C5' H5' 119.4
N3' C23' C22' 104.1(3)
N3' C23' H23A 110.9
C22' C23' H23A 110.9
N3' C23' H23B 110.9
C22' C23' H23B 110.9
H23A C23' H23B 109.0
C3' C2' C1' 120.8(3)
C3' C2' H2' 119.6
C1' C2' H2' 119.6
C14 C13 C12 121.7(3)
C14 C13 H13 119.2
C12 C13 H13 119.2
C13' C12' C17' 117.8(3)
C13' C12' C11' 118.9(3)
C17' C12' C11' 123.3(3)
C15' C16' C17' 120.4(4)
C15' C16' H16' 119.8
C17' C16' H16' 119.8
N3 C20 C21 104.4(3)
N3 C20 H20C 110.9
C21 C20 H20C 110.9
N3 C20 H20D 110.9
C21 C20 H20D 110.9
H20C C20 H20D 108.9
C2' C3' C4' 121.0(3)
C2' C3' H3' 119.5
C4' C3' H3' 119.5
C22 C21 C20 107.0(3)
C22 C21 H21A 110.3
C20 C21 H21A 110.3
C22 C21 H21B 110.3
C20 C21 H21B 110.3
H21A C21 H21B 108.6
C2 C3 C4 120.5(3)
C2 C3 H3 119.7
C4 C3 H3 119.7
C14' C13' C12' 121.4(4)
C14' C13' H13' 119.3
C12' C13' H13' 119.3
C13 C14 C15 119.4(3)
C13 C14 H14 120.3
C15 C14 H14 120.3
C4 C5 C6 120.9(3)
C4 C5 H5 119.6
C6 C5 H5 119.6
C5 C4 C3 120.0(3)
C5 C4 H4 120.0
C3 C4 H4 120.0
O2' C15' C16' 115.8(4)
O2' C15' C14' 124.0(4)
C16' C15' C14' 120.2(4)
N3 C23 C22 104.0(3)
N3 C23 H23C 111.0
C22 C23 H23C 111.0
N3 C23 H23D 111.0
C22 C23 H23D 111.0
H23C C23 H23D 109.0
C16 C17 C12 120.5(4)
C16 C17 H17 119.7
C12 C17 H17 119.7
C20' C21' C22' 104.3(3)
C20' C21' H21C 110.9
C22' C21' H21C 110.9
C20' C21' H21D 110.9
C22' C21' H21D 110.9
H21C C21' H21D 108.9
C17 C16 C15 120.5(3)
C17 C16 H16 119.7
C15 C16 H16 119.7
O2' C18' H18A 109.5
O2' C18' H18B 109.5
H18A C18' H18B 109.5
O2' C18' H18C 109.5
H18A C18' H18C 109.5
H18B C18' H18C 109.5
C15' C14' C13' 119.3(4)
C15' C14' H14' 120.4
C13' C14' H14' 120.4
O2 C15 C14 124.3(4)
O2 C15 C16 116.1(4)
C14 C15 C16 119.6(3)
C23' C22' C21' 104.2(3)
C23' C22' H22A 110.9
C21' C22' H22A 110.9
C23' C22' H22B 110.9
C21' C22' H22B 110.9
H22A C22' H22B 108.9
C21 C22 C23 104.7(3)
C21 C22 H22C 110.8
C23 C22 H22C 110.8
C21 C22 H22D 110.8
C23 C22 H22D 110.8
H22C C22 H22D 108.9
O2 C18 H18D 109.5
O2 C18 H18E 109.5
H18D C18 H18E 109.5
O2 C18 H18F 109.5
H18D C18 H18F 109.5
H18E C18 H18F 109.5
O1 C11 C8 121.7(3)
O1 C11 C12 118.9(3)
C8 C11 C12 119.1(3)
O1' C11' C8' 120.7(3)
O1' C11' C12' 118.2(3)
C8' C11' C12' 120.9(3)

loop_
_geom_bond_atom_site_label_1
_geom_bond_atom_site_label_2
_geom_bond_distance
O1 C11 1.235(3)
O1' C11' 1.239(3)
N3' C9' 1.367(3)
N3' C23' 1.459(3)
N3' C20' 1.468(4)
N1 C7 1.352(3)
N1 H1B 0.93(3)
N1 H1A 0.99(3)
C8 C7 1.398(4)
C8 C9 1.439(4)
C8 C11 1.479(4)
N3 C9 1.369(3)
N3 C23 1.453(3)
N3 C20 1.474(4)
C9 C10 1.390(4)
C8' C7' 1.400(4)
C8' C9' 1.449(4)
C8' C11' 1.473(4)
C1' C2' 1.403(4)
C1' C6' 1.410(4)
C1' C10' 1.440(4)
C10' C9' 1.392(4)
C10' C19' 1.424(4)
N1' C7' 1.347(4)
N1' H1A' 0.87(3)
N1' H1B' 0.97(5)
C6 C5 1.402(4)
C6 C1 1.411(4)
C6 C7 1.449(4)
O2' C15' 1.365(4)
O2' C18' 1.417(5)
C20' C21' 1.486(4)
C20' H20A 0.9700
C20' H20B 0.9700
C17' C16' 1.376(4)
C17' C12' 1.387(4)
C17' H17' 0.9300
C19' N2' 1.146(4)
C1 C2 1.409(4)
C1 C10 1.438(4)
N2 C19 1.148(3)
C2 C3 1.366(4)
C2 H2 0.9300
C12 C17 1.382(4)
C12 C13 1.385(4)
C12 C11 1.492(4)
C19 C10 1.422(4)
O2 C15 1.362(4)
O2 C18 1.425(6)
C4' C5' 1.362(4)
C4' C3' 1.387(5)
C4' H4' 0.9300
C6' C5' 1.412(4)
C6' C7' 1.440(4)
C5' H5' 0.9300
C23' C22' 1.470(5)
C23' H23A 0.9700
C23' H23B 0.9700
C2' C3' 1.371(4)
C2' H2' 0.9300
C13 C14 1.367(4)
C13 H13 0.9300
C12' C13' 1.387(4)
C12' C11' 1.483(4)
C16' C15' 1.368(5)
C16' H16' 0.9300
C20 C21 1.502(4)
C20 H20C 0.9700
C20 H20D 0.9700
C3' H3' 0.9300
C21 C22 1.468(5)
C21 H21A 0.9700
C21 H21B 0.9700
C3 C4 1.384(4)
C3 H3 0.9300
C13' C14' 1.384(5)
C13' H13' 0.9300
C14 C15 1.376(5)
C14 H14 0.9300
C5 C4 1.365(4)
C5 H5 0.9300
C4 H4 0.9300
C15' C14' 1.374(5)
C23 C22 1.486(4)
C23 H23C 0.9700
C23 H23D 0.9700
C17 C16 1.365(5)
C17 H17 0.9300
C21' C22' 1.494(6)
C21' H21C 0.9700
C21' H21D 0.9700
C16 C15 1.384(5)
C16 H16 0.9300
C18' H18A 0.9600
C18' H18B 0.9600
C18' H18C 0.9600
C14' H14' 0.9300
C22' H22A 0.9700
C22' H22B 0.9700
C22 H22C 0.9700
C22 H22D 0.9700
C18 H18D 0.9600
C18 H18E 0.9600
C18 H18F 0.9600

loop_
_geom_torsion_atom_site_label_1
_geom_torsion_atom_site_label_2
_geom_torsion_atom_site_label_3
_geom_torsion_atom_site_label_4
_geom_torsion
C23 N3 C9 C10 -28.8(4)
C20 N3 C9 C10 140.1(3)
C23 N3 C9 C8 151.5(3)
C20 N3 C9 C8 -39.6(4)
C7 C8 C9 N3 166.8(3)
C11 C8 C9 N3 -22.3(4)
C7 C8 C9 C10 -12.9(4)
C11 C8 C9 C10 158.0(3)
C2' C1' C10' C9' 178.0(3)
C6' C1' C10' C9' 2.2(4)
C2' C1' C10' C19' 7.2(4)
C6' C1' C10' C19' -168.5(2)
C23' N3' C9' C10' -23.4(5)
C20' N3' C9' C10' 138.9(3)
C23' N3' C9' C8' 158.1(3)
C20' N3' C9' C8' -39.7(4)
C19' C10' C9' N3' 1.1(4)
C1' C10' C9' N3' -168.9(3)
C19' C10' C9' C8' 179.7(3)
C1' C10' C9' C8' 9.7(4)
C7' C8' C9' N3' 162.2(3)
C11' C8' C9' N3' -25.4(4)
C7' C8' C9' C10' -16.4(4)
C11' C8' C9' C10' 155.9(3)
C9' N3' C20' C21' -164.0(3)
C23' N3' C20' C21' 0.8(4)
C5 C6 C1 C2 -0.8(4)
C7 C6 C1 C2 179.6(3)
C5 C6 C1 C10 175.8(3)
C7 C6 C1 C10 -3.7(4)
C6 C1 C2 C3 1.1(5)
C10 C1 C2 C3 -175.5(3)
N3 C9 C10 C19 -4.1(4)
C8 C9 C10 C19 175.6(3)
N3 C9 C10 C1 -177.3(3)
C8 C9 C10 C1 2.4(4)
C2 C1 C10 C9 -177.6(3)
C6 C1 C10 C9 5.9(4)
C2 C1 C10 C19 8.7(4)
C6 C1 C10 C19 -167.8(3)
C2' C1' C6' C5' -3.1(4)
C10' C1' C6' C5' 172.8(3)
C2' C1' C6' C7' 176.4(3)
C10' C1' C6' C7' -7.7(4)
C9' C8' C7' N1' -170.9(3)
C11' C8' C7' N1' 16.6(4)
C9' C8' C7' C6' 11.1(4)
C11' C8' C7' C6' -161.4(3)
C5' C6' C7' N1' 2.4(4)
C1' C6' C7' N1' -177.0(3)
C5' C6' C7' C8' -179.5(3)
C1' C6' C7' C8' 1.0(4)
C9 C8 C7 N1 -169.0(3)
C11 C8 C7 N1 19.7(4)
C9 C8 C7 C6 15.1(4)
C11 C8 C7 C6 -156.1(3)
C5 C6 C7 N1 -2.2(4)
C1 C6 C7 N1 177.4(2)
C5 C6 C7 C8 173.8(3)
C1 C6 C7 C8 -6.6(4)
C3' C4' C5' C6' 0.6(5)
C1' C6' C5' C4' 1.7(5)
C7' C6' C5' C4' -177.7(3)
C9' N3' C23' C22' -174.6(3)
C20' N3' C23' C22' 21.0(4)
C6' C1' C2' C3' 2.3(5)
C10' C1' C2' C3' -173.5(3)
C17 C12 C13 C14 -0.4(5)
C11 C12 C13 C14 -177.6(3)
C16' C17' C12' C13' -0.8(4)
C16' C17' C12' C11' -178.9(3)
C12' C17' C16' C15' 0.7(5)
C9 N3 C20 C21 -179.8(3)
C23 N3 C20 C21 -9.4(4)
C1' C2' C3' C4' 0.0(5)
C5' C4' C3' C2' -1.5(6)
N3 C20 C21 C22 -11.6(4)
C1 C2 C3 C4 -1.0(5)
C17' C12' C13' C14' 1.1(5)
C11' C12' C13' C14' 179.2(3)
C12 C13 C14 C15 -1.7(5)
C1 C6 C5 C4 0.6(5)
C7 C6 C5 C4 -179.9(3)
C6 C5 C4 C3 -0.5(5)
C2 C3 C4 C5 0.8(6)
C18' O2' C15' C16' -174.7(3)
C18' O2' C15' C14' 5.4(5)
C17' C16' C15' O2' 179.3(3)
C17' C16' C15' C14' -0.8(5)
C9 N3 C23 C22 -163.3(3)
C20 N3 C23 C22 26.3(4)
C13 C12 C17 C16 2.0(5)
C11 C12 C17 C16 179.4(3)
N3' C20' C21' C22' -22.0(5)
C12 C17 C16 C15 -1.6(6)
O2' C15' C14' C13' -179.0(3)
C16' C15' C14' C13' 1.1(5)
C12' C13' C14' C15' -1.2(5)
C18 O2 C15 C14 -5.7(7)
C18 O2 C15 C16 174.4(5)
C13 C14 C15 O2 -177.8(3)
C13 C14 C15 C16 2.1(6)
C17 C16 C15 O2 179.4(4)
C17 C16 C15 C14 -0.5(6)
N3' C23' C22' C21' -34.4(5)
C20' C21' C22' C23' 35.2(5)
C20 C21 C22 C23 27.6(5)
N3 C23 C22 C21 -32.9(4)
C7 C8 C11 O1 -40.5(4)
C9 C8 C11 O1 148.3(3)
C7 C8 C11 C12 133.0(3)
C9 C8 C11 C12 -38.2(4)
C17 C12 C11 O1 -26.8(4)
C13 C12 C11 O1 150.5(3)
C17 C12 C11 C8 159.6(3)
C13 C12 C11 C8 -23.1(4)
C7' C8' C11' O1' -37.2(4)
C9' C8' C11' O1' 150.3(3)
C7' C8' C11' C12' 136.6(3)
C9' C8' C11' C12' -35.9(4)
C13' C12' C11' O1' -27.0(4)
C17' C12' C11' O1' 151.0(3)
C13' C12' C11' C8' 159.0(3)
C17' C12' C11' C8' -23.0(4)
